data_4084829
loop_
_publ_author_name
'Zeng, Tinghua'
'Wang, Yaorong'
'Shen, Qi'
'Yao, Yingming'
'Luo, Yunjie'
'Cui, Dongmei'

_publ_section_title
;
 Synthesis and Characterization of Amine-Bridged Bis(phenolate) Yttrium
 Guanidinates and Their Application in the Ring-Opening Polymerization of
 1,4-Dioxan-2-one
;
_journal_issue 23
_journal_name_full Organometallics
_journal_page_first 6803
_journal_paper_doi 10.1021/om5008242
_journal_volume 33
_journal_year 2014
_chemical_formula_moiety 'C53 H78 N5 O2 Y'
_chemical_formula_sum 'C53 H78 N5 O2 Y'
_chemical_formula_weight 906.11
_chemical_name_systematic
; 
 ? 
;
_space_group_IT_number 14
_symmetry_cell_setting monoclinic
_symmetry_Int_Tables_number 14
_symmetry_space_group_name_Hall '-P 2ybc'
_symmetry_space_group_name_H-M 'P 1 21/c 1'
_atom_sites_solution_hydrogens geom
_atom_sites_solution_primary direct
_atom_sites_solution_secondary difmap
_audit_creation_method SHELXL-97
_cell_angle_alpha 90.00
_cell_angle_beta 99.283(2)
_cell_angle_gamma 90.00
_cell_formula_units_Z 4
_cell_length_a 11.0630(6)
_cell_length_b 27.6063(16)
_cell_length_c 17.3168(11)
_cell_measurement_reflns_used 21132
_cell_measurement_temperature 223(2)
_cell_measurement_theta_max 27.5
_cell_measurement_theta_min 3.0
_cell_volume 5219.4(5)
_computing_cell_refinement CrystalClear
_computing_data_collection CrystalClear
_computing_data_reduction CrystalStructur
_computing_structure_refinement 'SHELXL-97 (Sheldrick, 1997)'
_computing_structure_solution 'SHELXS-97 (Sheldrick, 1990)'
_diffrn_ambient_temperature 223(2)
_diffrn_detector_area_resol_mean 14.63
_diffrn_measured_fraction_theta_full 0.992
_diffrn_measured_fraction_theta_max 0.992
_diffrn_measurement_device_type 'Rigaku Saturn'
_diffrn_measurement_method \w
_diffrn_radiation_monochromator graphite
_diffrn_radiation_source 'fine-focus sealed tube'
_diffrn_radiation_type MoK\a
_diffrn_radiation_wavelength 0.71075
_diffrn_reflns_av_R_equivalents 0.0694
_diffrn_reflns_av_sigmaI/netI 0.1498
_diffrn_reflns_limit_h_max 12
_diffrn_reflns_limit_h_min -14
_diffrn_reflns_limit_k_max 35
_diffrn_reflns_limit_k_min -35
_diffrn_reflns_limit_l_max 22
_diffrn_reflns_limit_l_min -16
_diffrn_reflns_number 30135
_diffrn_reflns_theta_full 27.48
_diffrn_reflns_theta_max 27.48
_diffrn_reflns_theta_min 3.01
_exptl_absorpt_coefficient_mu 1.159
_exptl_absorpt_correction_T_max 0.8454
_exptl_absorpt_correction_T_min 0.6672
_exptl_absorpt_correction_type multi-scan
_exptl_absorpt_process_details 'Jacobson, R. (1998) Private communication'
_exptl_crystal_colour colorless
_exptl_crystal_density_diffrn 1.153
_exptl_crystal_density_method 'not measured'
_exptl_crystal_description block
_exptl_crystal_F_000 1944
_exptl_crystal_size_max 0.38
_exptl_crystal_size_mid 0.20
_exptl_crystal_size_min 0.15
_refine_diff_density_max 2.194
_refine_diff_density_min -0.919
_refine_diff_density_rms 0.094
_refine_ls_extinction_method none
_refine_ls_goodness_of_fit_ref 1.090
_refine_ls_hydrogen_treatment constr
_refine_ls_matrix_type full
_refine_ls_number_parameters 551
_refine_ls_number_reflns 11894
_refine_ls_number_restraints 0
_refine_ls_restrained_S_all 1.090
_refine_ls_R_factor_all 0.1417
_refine_ls_R_factor_gt 0.1001
_refine_ls_shift/su_max 0.009
_refine_ls_shift/su_mean 0.000
_refine_ls_structure_factor_coef Fsqd
_refine_ls_weighting_details 'calc w=1/[\s^2^(Fo^2^)+(0.1021P)^2^+8.3246P] where P=(Fo^2^+2Fc^2^)/3'
_refine_ls_weighting_scheme calc
_refine_ls_wR_factor_gt 0.2260
_refine_ls_wR_factor_ref 0.2542
_reflns_number_gt 8178
_reflns_number_total 11894
_reflns_threshold_expression >2sigma(I)
_cod_data_source_file om5008242_si_002.cif
_cod_data_source_block shelxl-05
_cod_depositor_comments 'Adding full bibliography for 4084826--4084829.cif.'
_cod_database_code 4084829

loop_
_symmetry_equiv_pos_as_xyz
'x, y, z'
'-x, y+1/2, -z+1/2'
'-x, -y, -z'
'x, -y-1/2, z-1/2'

loop_
_atom_site_label
_atom_site_type_symbol
_atom_site_fract_x
_atom_site_fract_y
_atom_site_fract_z
_atom_site_U_iso_or_equiv
_atom_site_adp_type
_atom_site_occupancy
_atom_site_symmetry_multiplicity
_atom_site_calc_flag
_atom_site_refinement_flags
Y1 Y 0.65412(4) 0.159722(17) 0.19232(3) 0.03156(16) Uani 1 1 d .
O1 O 0.7068(3) 0.08565(13) 0.1979(2) 0.0429(9) Uani 1 1 d .
O2 O 0.6933(3) 0.23533(12) 0.2006(2) 0.0397(9) Uani 1 1 d .
N1 N 0.8779(4) 0.16237(15) 0.1718(3) 0.0367(10) Uani 1 1 d .
N2 N 0.6582(4) 0.16370(16) 0.0452(3) 0.0392(10) Uani 1 1 d .
N3 N 0.5807(4) 0.15652(16) 0.3108(3) 0.0367(10) Uani 1 1 d .
N4 N 0.4384(4) 0.15917(15) 0.2012(3) 0.0353(9) Uani 1 1 d .
N5 N 0.3685(4) 0.15506(15) 0.3270(3) 0.0416(11) Uani 1 1 d .
C1 C 0.7910(5) 0.05403(18) 0.1833(3) 0.0345(11) Uani 1 1 d .
C2 C 0.7657(5) 0.00461(19) 0.1671(3) 0.0371(12) Uani 1 1 d .
C3 C 0.8602(5) -0.02453(19) 0.1496(3) 0.0408(12) Uani 1 1 d .
H3 H 0.8427 -0.0573 0.1383 0.049 Uiso 1 1 calc R
C4 C 0.9787(5) -0.0084(2) 0.1479(3) 0.0404(12) Uani 1 1 d .
C5 C 1.0030(5) 0.03966(19) 0.1678(3) 0.0389(12) Uani 1 1 d .
H5 H 1.0828 0.0517 0.1690 0.047 Uiso 1 1 calc R
C6 C 0.9125(5) 0.07064(18) 0.1861(3) 0.0351(11) Uani 1 1 d .
C7 C 0.7695(5) 0.26903(18) 0.1806(3) 0.0352(11) Uani 1 1 d .
C8 C 0.7324(5) 0.31715(18) 0.1618(3) 0.0346(11) Uani 1 1 d .
C9 C 0.8186(5) 0.34847(18) 0.1390(3) 0.0375(12) Uani 1 1 d .
H9 H 0.7945 0.3806 0.1271 0.045 Uiso 1 1 calc R
C10 C 0.9381(5) 0.3355(2) 0.1328(3) 0.0435(13) Uani 1 1 d .
C11 C 0.9728(5) 0.2882(2) 0.1541(4) 0.0439(14) Uani 1 1 d .
H11 H 1.0537 0.2785 0.1524 0.053 Uiso 1 1 calc R
C12 C 0.8920(5) 0.25518(19) 0.1778(3) 0.0401(13) Uani 1 1 d .
C13 C 0.9460(5) 0.12096(18) 0.2156(3) 0.0391(12) Uani 1 1 d .
H13A H 1.0336 0.1257 0.2151 0.047 Uiso 1 1 calc R
H13B H 0.9333 0.1228 0.2702 0.047 Uiso 1 1 calc R
C14 C 0.9366(5) 0.20670(18) 0.2098(4) 0.0431(14) Uani 1 1 d .
H14A H 1.0245 0.2048 0.2078 0.052 Uiso 1 1 calc R
H14B H 0.9273 0.2058 0.2651 0.052 Uiso 1 1 calc R
C15 C 0.8864(5) 0.1602(2) 0.0879(3) 0.0428(13) Uani 1 1 d .
H15A H 0.8902 0.1262 0.0721 0.051 Uiso 1 1 calc R
H15B H 0.9625 0.1760 0.0793 0.051 Uiso 1 1 calc R
C16 C 0.7796(5) 0.1844(2) 0.0371(4) 0.0445(13) Uani 1 1 d .
H16A H 0.7799 0.2189 0.0503 0.053 Uiso 1 1 calc R
H16B H 0.7909 0.1817 -0.0177 0.053 Uiso 1 1 calc R
C17 C 0.6444(6) 0.1152(2) 0.0095(4) 0.0511(15) Uani 1 1 d .
H17A H 0.5633 0.1027 0.0125 0.077 Uiso 1 1 calc R
H17B H 0.7055 0.0936 0.0373 0.077 Uiso 1 1 calc R
H17C H 0.6553 0.1172 -0.0449 0.077 Uiso 1 1 calc R
C18 C 0.5629(6) 0.1953(2) 0.0015(4) 0.0571(17) Uani 1 1 d .
H18A H 0.5761 0.1980 -0.0523 0.086 Uiso 1 1 calc R
H18B H 0.5674 0.2271 0.0254 0.086 Uiso 1 1 calc R
H18C H 0.4828 0.1813 0.0028 0.086 Uiso 1 1 calc R
C19 C 0.6382(5) -0.0164(2) 0.1724(4) 0.0529(16) Uani 1 1 d .
C20 C 0.6291(6) -0.0706(2) 0.1531(5) 0.0618(19) Uani 1 1 d .
H20A H 0.6953 -0.0877 0.1854 0.093 Uiso 1 1 calc R
H20B H 0.6350 -0.0754 0.0983 0.093 Uiso 1 1 calc R
H20C H 0.5511 -0.0830 0.1633 0.093 Uiso 1 1 calc R
C21 C 0.6113(7) -0.0098(3) 0.2547(5) 0.073(2) Uani 1 1 d .
H21A H 0.5307 -0.0226 0.2579 0.109 Uiso 1 1 calc R
H21B H 0.6139 0.0244 0.2678 0.109 Uiso 1 1 calc R
H21C H 0.6723 -0.0270 0.2912 0.109 Uiso 1 1 calc R
C22 C 0.5397(6) 0.0088(3) 0.1122(5) 0.077(2) Uani 1 1 d .
H22A H 0.4599 -0.0047 0.1159 0.115 Uiso 1 1 calc R
H22B H 0.5579 0.0037 0.0599 0.115 Uiso 1 1 calc R
H22C H 0.5395 0.0433 0.1232 0.115 Uiso 1 1 calc R
C23 C 1.0772(10) -0.0443(4) 0.1307(10) 0.146(3) Uani 1 1 d .
C24 C 1.1875(9) -0.0407(4) 0.1954(9) 0.146(3) Uani 1 1 d .
H24A H 1.1736 -0.0605 0.2395 0.219 Uiso 1 1 calc R
H24B H 1.1994 -0.0073 0.2119 0.219 Uiso 1 1 calc R
H24C H 1.2598 -0.0522 0.1760 0.219 Uiso 1 1 calc R
C25 C 1.0359(9) -0.0860(4) 0.0897(9) 0.146(3) Uani 1 1 d .
H25A H 1.1035 -0.1084 0.0903 0.219 Uiso 1 1 calc R
H25B H 1.0028 -0.0775 0.0361 0.219 Uiso 1 1 calc R
H25C H 0.9724 -0.1010 0.1142 0.219 Uiso 1 1 calc R
C26 C 1.1555(9) -0.0196(4) 0.0742(9) 0.146(3) Uani 1 1 d .
H26A H 1.2318 -0.0371 0.0757 0.219 Uiso 1 1 calc R
H26B H 1.1729 0.0136 0.0905 0.219 Uiso 1 1 calc R
H26C H 1.1103 -0.0200 0.0213 0.219 Uiso 1 1 calc R
C27 C 0.6056(5) 0.33508(18) 0.1731(4) 0.0398(12) Uani 1 1 d .
C28 C 0.5036(5) 0.3061(2) 0.1224(4) 0.0584(18) Uani 1 1 d .
H28A H 0.5139 0.3083 0.0679 0.088 Uiso 1 1 calc R
H28B H 0.4245 0.3194 0.1286 0.088 Uiso 1 1 calc R
H28C H 0.5081 0.2725 0.1387 0.088 Uiso 1 1 calc R
C29 C 0.5930(7) 0.3290(2) 0.2599(4) 0.0575(17) Uani 1 1 d .
H29A H 0.6094 0.2956 0.2755 0.086 Uiso 1 1 calc R
H29B H 0.5105 0.3375 0.2671 0.086 Uiso 1 1 calc R
H29C H 0.6512 0.3500 0.2918 0.086 Uiso 1 1 calc R
C30 C 0.5839(6) 0.3884(2) 0.1519(4) 0.0550(17) Uani 1 1 d .
H30A H 0.6428 0.4082 0.1857 0.082 Uiso 1 1 calc R
H30B H 0.5016 0.3975 0.1589 0.082 Uiso 1 1 calc R
H30C H 0.5935 0.3935 0.0978 0.082 Uiso 1 1 calc R
C31 C 1.0299(5) 0.3707(2) 0.1045(4) 0.0469(14) Uani 1 1 d .
C32 C 1.0535(10) 0.3536(4) 0.0244(6) 0.120(4) Uani 1 1 d .
H32A H 0.9766 0.3524 -0.0116 0.180 Uiso 1 1 calc R
H32B H 1.0898 0.3215 0.0291 0.180 Uiso 1 1 calc R
H32C H 1.1089 0.3760 0.0047 0.180 Uiso 1 1 calc R
C33 C 1.1504(8) 0.3699(4) 0.1616(6) 0.107(4) Uani 1 1 d .
H33A H 1.2054 0.3941 0.1461 0.160 Uiso 1 1 calc R
H33B H 1.1876 0.3382 0.1611 0.160 Uiso 1 1 calc R
H33C H 1.1346 0.3771 0.2139 0.160 Uiso 1 1 calc R
C34 C 0.9836(8) 0.4220(3) 0.0953(8) 0.115(4) Uani 1 1 d .
H34A H 0.9059 0.4226 0.0602 0.173 Uiso 1 1 calc R
H34B H 1.0425 0.4419 0.0739 0.173 Uiso 1 1 calc R
H34C H 0.9726 0.4346 0.1460 0.173 Uiso 1 1 calc R
C35 C 0.4637(5) 0.15692(17) 0.2787(3) 0.0343(11) Uani 1 1 d .
C36 C 0.6248(5) 0.1567(2) 0.3950(3) 0.0445(13) Uani 1 1 d .
H36 H 0.5563 0.1656 0.4226 0.053 Uiso 1 1 calc R
C37 C 0.3126(5) 0.1573(2) 0.1604(3) 0.0419(13) Uani 1 1 d .
H37 H 0.2583 0.1500 0.1990 0.050 Uiso 1 1 calc R
C38 C 0.6725(7) 0.1070(2) 0.4224(4) 0.0640(18) Uani 1 1 d .
H38A H 0.6077 0.0832 0.4098 0.096 Uiso 1 1 calc R
H38B H 0.6993 0.1076 0.4786 0.096 Uiso 1 1 calc R
H38C H 0.7409 0.0984 0.3965 0.096 Uiso 1 1 calc R
C39 C 0.7259(6) 0.1949(2) 0.4125(4) 0.0601(17) Uani 1 1 d .
H39A H 0.7923 0.1869 0.3844 0.090 Uiso 1 1 calc R
H39B H 0.7563 0.1954 0.4682 0.090 Uiso 1 1 calc R
H39C H 0.6930 0.2265 0.3959 0.090 Uiso 1 1 calc R
C40 C 0.2992(6) 0.1168(2) 0.0996(4) 0.0594(17) Uani 1 1 d .
H40A H 0.3509 0.1236 0.0607 0.089 Uiso 1 1 calc R
H40B H 0.2145 0.1147 0.0743 0.089 Uiso 1 1 calc R
H40C H 0.3237 0.0863 0.1252 0.089 Uiso 1 1 calc R
C41 C 0.2735(5) 0.2056(2) 0.1217(4) 0.0553(16) Uani 1 1 d .
H41A H 0.2785 0.2306 0.1613 0.083 Uiso 1 1 calc R
H41B H 0.1898 0.2031 0.0946 0.083 Uiso 1 1 calc R
H41C H 0.3271 0.2137 0.0845 0.083 Uiso 1 1 calc R
C42 C 0.3556(5) 0.1110(2) 0.3680(4) 0.0434(13) Uani 1 1 d .
C43 C 0.3616(6) 0.0676(2) 0.3272(4) 0.0580(17) Uani 1 1 d .
H43 H 0.3710 0.0678 0.2742 0.070 Uiso 1 1 calc R
C44 C 0.3534(8) 0.0238(2) 0.3666(5) 0.081(3) Uani 1 1 d .
H44 H 0.3556 -0.0055 0.3394 0.097 Uiso 1 1 calc R
C45 C 0.3420(8) 0.0229(3) 0.4446(5) 0.076(2) Uani 1 1 d .
H45 H 0.3395 -0.0067 0.4710 0.092 Uiso 1 1 calc R
C46 C 0.3345(7) 0.0661(3) 0.4834(5) 0.0641(19) Uani 1 1 d .
H46 H 0.3236 0.0659 0.5361 0.077 Uiso 1 1 calc R
C47 C 0.3426(5) 0.1097(2) 0.4459(4) 0.0492(15) Uani 1 1 d .
H47 H 0.3393 0.1388 0.4736 0.059 Uiso 1 1 calc R
C48 C 0.3101(5) 0.1988(2) 0.3425(3) 0.0391(12) Uani 1 1 d .
C49 C 0.1969(5) 0.1978(2) 0.3690(4) 0.0474(14) Uani 1 1 d .
H49 H 0.1598 0.1680 0.3770 0.057 Uiso 1 1 calc R
C50 C 0.1394(6) 0.2408(2) 0.3834(4) 0.0564(16) Uani 1 1 d .
H50 H 0.0647 0.2399 0.4026 0.068 Uiso 1 1 calc R
C51 C 0.1909(7) 0.2849(2) 0.3697(4) 0.0624(18) Uani 1 1 d .
H51 H 0.1511 0.3139 0.3788 0.075 Uiso 1 1 calc R
C52 C 0.3013(6) 0.2857(2) 0.3426(4) 0.0603(18) Uani 1 1 d .
H52 H 0.3367 0.3156 0.3331 0.072 Uiso 1 1 calc R
C53 C 0.3614(6) 0.2431(2) 0.3291(4) 0.0494(15) Uani 1 1 d .
H53 H 0.4370 0.2444 0.3109 0.059 Uiso 1 1 calc R

loop_
_atom_site_aniso_label
_atom_site_aniso_U_11
_atom_site_aniso_U_22
_atom_site_aniso_U_33
_atom_site_aniso_U_23
_atom_site_aniso_U_13
_atom_site_aniso_U_12
Y1 0.0284(3) 0.0297(3) 0.0378(3) -0.0017(2) 0.00896(19) 0.0006(2)
O1 0.0333(19) 0.0322(19) 0.065(3) 0.0017(18) 0.0141(18) 0.0052(16)
O2 0.0397(19) 0.0310(18) 0.052(2) -0.0004(16) 0.0182(17) -0.0004(16)
N1 0.031(2) 0.031(2) 0.050(3) 0.0006(19) 0.0091(19) -0.0008(18)
N2 0.037(2) 0.041(2) 0.041(3) -0.007(2) 0.009(2) 0.000(2)
N3 0.036(2) 0.043(2) 0.033(2) -0.0016(19) 0.0099(18) 0.001(2)
N4 0.030(2) 0.037(2) 0.041(3) -0.0010(19) 0.0093(18) -0.0011(19)
N5 0.044(3) 0.032(2) 0.054(3) 0.000(2) 0.021(2) 0.004(2)
C1 0.033(3) 0.031(2) 0.039(3) 0.004(2) 0.003(2) 0.006(2)
C2 0.036(3) 0.033(3) 0.043(3) 0.004(2) 0.007(2) 0.003(2)
C3 0.045(3) 0.031(3) 0.046(3) -0.006(2) 0.006(2) 0.001(2)
C4 0.045(3) 0.041(3) 0.036(3) -0.001(2) 0.007(2) 0.004(3)
C5 0.036(3) 0.035(3) 0.045(3) -0.001(2) 0.006(2) 0.004(2)
C6 0.036(3) 0.030(3) 0.039(3) -0.001(2) 0.005(2) 0.006(2)
C7 0.036(3) 0.030(3) 0.043(3) -0.004(2) 0.017(2) -0.004(2)
C8 0.034(3) 0.032(3) 0.038(3) -0.006(2) 0.007(2) 0.001(2)
C9 0.044(3) 0.029(3) 0.040(3) -0.006(2) 0.009(2) -0.008(2)
C10 0.045(3) 0.041(3) 0.047(3) -0.010(3) 0.013(3) -0.011(3)
C11 0.034(3) 0.041(3) 0.059(4) -0.011(3) 0.012(3) -0.006(2)
C12 0.034(3) 0.032(3) 0.054(4) -0.006(2) 0.008(2) -0.004(2)
C13 0.032(3) 0.037(3) 0.049(3) -0.004(2) 0.005(2) 0.003(2)
C14 0.029(3) 0.035(3) 0.065(4) -0.011(3) 0.006(3) -0.004(2)
C15 0.039(3) 0.041(3) 0.052(3) -0.002(3) 0.016(3) 0.001(3)
C16 0.048(3) 0.044(3) 0.045(3) 0.003(3) 0.018(3) -0.002(3)
C17 0.054(4) 0.051(4) 0.049(4) -0.012(3) 0.012(3) -0.003(3)
C18 0.051(4) 0.069(4) 0.052(4) 0.009(3) 0.011(3) 0.019(3)
C19 0.041(3) 0.036(3) 0.083(5) 0.008(3) 0.013(3) -0.002(3)
C20 0.051(4) 0.041(3) 0.094(6) -0.001(3) 0.012(4) -0.012(3)
C21 0.075(5) 0.051(4) 0.103(6) 0.007(4) 0.046(5) -0.005(4)
C22 0.042(4) 0.067(5) 0.113(7) 0.023(4) -0.014(4) -0.008(3)
C23 0.085(3) 0.119(5) 0.245(8) -0.075(5) 0.060(4) 0.027(4)
C24 0.085(3) 0.119(5) 0.245(8) -0.075(5) 0.060(4) 0.027(4)
C25 0.085(3) 0.119(5) 0.245(8) -0.075(5) 0.060(4) 0.027(4)
C26 0.085(3) 0.119(5) 0.245(8) -0.075(5) 0.060(4) 0.027(4)
C27 0.038(3) 0.029(3) 0.055(3) -0.002(2) 0.016(3) 0.000(2)
C28 0.037(3) 0.042(3) 0.094(5) -0.010(3) 0.004(3) 0.005(3)
C29 0.067(4) 0.045(3) 0.069(5) -0.002(3) 0.037(4) 0.004(3)
C30 0.052(4) 0.032(3) 0.085(5) 0.001(3) 0.023(3) 0.006(3)
C31 0.042(3) 0.053(3) 0.050(4) 0.001(3) 0.018(3) -0.011(3)
C32 0.134(9) 0.153(9) 0.094(7) -0.037(7) 0.079(7) -0.081(8)
C33 0.067(5) 0.112(8) 0.134(9) 0.034(6) -0.004(5) -0.052(5)
C34 0.089(6) 0.061(5) 0.218(13) 0.027(6) 0.091(8) -0.012(5)
C35 0.030(2) 0.030(2) 0.046(3) -0.002(2) 0.017(2) 0.003(2)
C36 0.046(3) 0.051(3) 0.037(3) -0.003(3) 0.011(2) 0.004(3)
C37 0.029(3) 0.048(3) 0.048(3) -0.003(3) 0.006(2) -0.005(2)
C38 0.072(5) 0.063(4) 0.055(4) 0.014(3) 0.004(3) 0.008(4)
C39 0.068(4) 0.064(4) 0.045(4) -0.010(3) -0.002(3) -0.009(4)
C40 0.045(3) 0.056(4) 0.075(5) -0.016(3) 0.003(3) -0.013(3)
C41 0.038(3) 0.058(4) 0.067(4) -0.004(3) 0.001(3) 0.009(3)
C42 0.036(3) 0.039(3) 0.058(4) 0.002(3) 0.016(3) -0.002(2)
C43 0.074(5) 0.041(3) 0.065(4) -0.006(3) 0.029(4) -0.005(3)
C44 0.110(7) 0.037(4) 0.107(7) -0.003(4) 0.053(6) -0.004(4)
C45 0.095(6) 0.046(4) 0.099(6) 0.023(4) 0.050(5) 0.007(4)
C46 0.072(5) 0.061(4) 0.065(5) 0.019(4) 0.030(4) 0.007(4)
C47 0.046(3) 0.048(3) 0.058(4) 0.003(3) 0.022(3) 0.001(3)
C48 0.037(3) 0.041(3) 0.038(3) -0.002(2) 0.004(2) 0.002(2)
C49 0.041(3) 0.051(3) 0.052(4) 0.000(3) 0.012(3) 0.003(3)
C50 0.044(3) 0.062(4) 0.068(4) -0.002(3) 0.021(3) 0.013(3)
C51 0.073(5) 0.042(3) 0.077(5) 0.000(3) 0.023(4) 0.019(3)
C52 0.069(4) 0.037(3) 0.078(5) 0.000(3) 0.022(4) 0.010(3)
C53 0.049(3) 0.042(3) 0.062(4) -0.001(3) 0.022(3) -0.001(3)

loop_
_atom_type_symbol
_atom_type_description
_atom_type_scat_dispersion_real
_atom_type_scat_dispersion_imag
_atom_type_scat_source
C C 0.0033 0.0016 'International Tables Vol C Tables 4.2.6.8 and 6.1.1.4'
H H 0.0000 0.0000 'International Tables Vol C Tables 4.2.6.8 and 6.1.1.4'
N N 0.0061 0.0033 'International Tables Vol C Tables 4.2.6.8 and 6.1.1.4'
O O 0.0106 0.0060 'International Tables Vol C Tables 4.2.6.8 and 6.1.1.4'
Y Y -2.7962 3.5667 'International Tables Vol C Tables 4.2.6.8 and 6.1.1.4'

loop_
_geom_angle_atom_site_label_1
_geom_angle_atom_site_label_2
_geom_angle_atom_site_label_3
_geom_angle
O1 Y1 O2 152.63(14)
O1 Y1 N3 93.18(15)
O2 Y1 N3 94.25(15)
O1 Y1 N4 104.94(14)
O2 Y1 N4 101.20(14)
N3 Y1 N4 56.98(15)
O1 Y1 N2 92.17(15)
O2 Y1 N2 89.35(14)
N3 Y1 N2 160.86(15)
N4 Y1 N2 103.88(15)
O1 Y1 N1 76.65(13)
O2 Y1 N1 77.91(13)
N3 Y1 N1 127.36(15)
N4 Y1 N1 175.52(15)
N2 Y1 N1 71.77(14)
O1 Y1 C35 100.09(14)
O2 Y1 C35 98.92(14)
N3 Y1 C35 28.39(16)
N4 Y1 C35 28.59(15)
N2 Y1 C35 132.47(15)
N1 Y1 C35 155.74(16)
C1 O1 Y1 144.9(3)
C7 O2 Y1 142.5(3)
C15 N1 C14 112.2(4)
C15 N1 C13 111.1(4)
C14 N1 C13 104.7(4)
C15 N1 Y1 110.7(3)
C14 N1 Y1 108.9(3)
C13 N1 Y1 109.0(3)
C18 N2 C17 107.7(5)
C18 N2 C16 107.8(4)
C17 N2 C16 110.1(4)
C18 N2 Y1 114.2(3)
C17 N2 Y1 111.2(4)
C16 N2 Y1 105.8(3)
C35 N3 C36 124.5(5)
C35 N3 Y1 94.9(3)
C36 N3 Y1 140.5(4)
C35 N4 C37 121.2(4)
C35 N4 Y1 90.9(3)
C37 N4 Y1 147.8(4)
C48 N5 C42 123.2(5)
C48 N5 C35 118.5(4)
C42 N5 C35 117.3(4)
O1 C1 C2 123.3(5)
O1 C1 C6 118.1(4)
C2 C1 C6 118.5(5)
C3 C2 C1 118.0(5)
C3 C2 C19 121.5(5)
C1 C2 C19 120.4(5)
C4 C3 C2 124.4(5)
C4 C3 H3 117.8
C2 C3 H3 117.8
C5 C4 C3 116.5(5)
C5 C4 C23 123.4(7)
C3 C4 C23 119.9(6)
C4 C5 C6 121.8(5)
C4 C5 H5 119.1
C6 C5 H5 119.1
C5 C6 C1 120.5(5)
C5 C6 C13 119.8(5)
C1 C6 C13 119.4(4)
O2 C7 C8 122.8(4)
O2 C7 C12 117.9(4)
C8 C7 C12 119.4(5)
C9 C8 C7 117.5(5)
C9 C8 C27 121.4(5)
C7 C8 C27 120.9(5)
C8 C9 C10 124.5(5)
C8 C9 H9 117.8
C10 C9 H9 117.8
C9 C10 C11 116.5(5)
C9 C10 C31 123.1(5)
C11 C10 C31 120.4(5)
C12 C11 C10 122.2(5)
C12 C11 H11 118.9
C10 C11 H11 118.9
C11 C12 C7 119.9(5)
C11 C12 C14 120.5(5)
C7 C12 C14 119.2(5)
C6 C13 N1 117.0(4)
C6 C13 H13A 108.0
N1 C13 H13A 108.0
C6 C13 H13B 108.0
N1 C13 H13B 108.0
H13A C13 H13B 107.3
N1 C14 C12 118.4(5)
N1 C14 H14A 107.7
C12 C14 H14A 107.7
N1 C14 H14B 107.7
C12 C14 H14B 107.7
H14A C14 H14B 107.1
N1 C15 C16 112.9(4)
N1 C15 H15A 109.0
C16 C15 H15A 109.0
N1 C15 H15B 109.0
C16 C15 H15B 109.0
H15A C15 H15B 107.8
N2 C16 C15 114.1(5)
N2 C16 H16A 108.7
C15 C16 H16A 108.7
N2 C16 H16B 108.7
C15 C16 H16B 108.7
H16A C16 H16B 107.6
N2 C17 H17A 109.5
N2 C17 H17B 109.5
H17A C17 H17B 109.5
N2 C17 H17C 109.5
H17A C17 H17C 109.5
H17B C17 H17C 109.5
N2 C18 H18A 109.5
N2 C18 H18B 109.5
H18A C18 H18B 109.5
N2 C18 H18C 109.5
H18A C18 H18C 109.5
H18B C18 H18C 109.5
C21 C19 C20 107.8(5)
C21 C19 C2 109.4(6)
C20 C19 C2 112.5(5)
C21 C19 C22 110.9(6)
C20 C19 C22 106.1(6)
C2 C19 C22 110.1(5)
C19 C20 H20A 109.5
C19 C20 H20B 109.5
H20A C20 H20B 109.5
C19 C20 H20C 109.5
H20A C20 H20C 109.5
H20B C20 H20C 109.5
C19 C21 H21A 109.5
C19 C21 H21B 109.5
H21A C21 H21B 109.5
C19 C21 H21C 109.5
H21A C21 H21C 109.5
H21B C21 H21C 109.5
C19 C22 H22A 109.5
C19 C22 H22B 109.5
H22A C22 H22B 109.5
C19 C22 H22C 109.5
H22A C22 H22C 109.5
H22B C22 H22C 109.5
C25 C23 C24 126.0(11)
C25 C23 C4 116.6(9)
C24 C23 C4 109.0(9)
C25 C23 C26 102.1(11)
C24 C23 C26 88.4(9)
C4 C23 C26 108.8(10)
C23 C24 H24A 109.5
C23 C24 H24B 109.5
H24A C24 H24B 109.5
C23 C24 H24C 109.5
H24A C24 H24C 109.5
H24B C24 H24C 109.5
C23 C25 H25A 109.5
C23 C25 H25B 109.5
H25A C25 H25B 109.5
C23 C25 H25C 109.5
H25A C25 H25C 109.5
H25B C25 H25C 109.5
C23 C26 H26A 109.5
C23 C26 H26B 109.5
H26A C26 H26B 109.5
C23 C26 H26C 109.5
H26A C26 H26C 109.5
H26B C26 H26C 109.5
C30 C27 C8 113.2(4)
C30 C27 C28 107.0(5)
C8 C27 C28 111.3(4)
C30 C27 C29 107.6(5)
C8 C27 C29 108.6(5)
C28 C27 C29 109.1(5)
C27 C28 H28A 109.5
C27 C28 H28B 109.5
H28A C28 H28B 109.5
C27 C28 H28C 109.5
H28A C28 H28C 109.5
H28B C28 H28C 109.5
C27 C29 H29A 109.5
C27 C29 H29B 109.5
H29A C29 H29B 109.5
C27 C29 H29C 109.5
H29A C29 H29C 109.5
H29B C29 H29C 109.5
C27 C30 H30A 109.5
C27 C30 H30B 109.5
H30A C30 H30B 109.5
C27 C30 H30C 109.5
H30A C30 H30C 109.5
H30B C30 H30C 109.5
C34 C31 C32 107.4(8)
C34 C31 C33 109.1(7)
C32 C31 C33 109.0(7)
C34 C31 C10 113.3(5)
C32 C31 C10 108.2(5)
C33 C31 C10 109.7(5)
C31 C32 H32A 109.5
C31 C32 H32B 109.5
H32A C32 H32B 109.5
C31 C32 H32C 109.5
H32A C32 H32C 109.5
H32B C32 H32C 109.5
C31 C33 H33A 109.5
C31 C33 H33B 109.5
H33A C33 H33B 109.5
C31 C33 H33C 109.5
H33A C33 H33C 109.5
H33B C33 H33C 109.5
C31 C34 H34A 109.5
C31 C34 H34B 109.5
H34A C34 H34B 109.5
C31 C34 H34C 109.5
H34A C34 H34C 109.5
H34B C34 H34C 109.5
N3 C35 N4 117.2(4)
N3 C35 N5 120.7(5)
N4 C35 N5 122.1(5)
N3 C35 Y1 56.7(3)
N4 C35 Y1 60.5(3)
N5 C35 Y1 177.3(4)
N3 C36 C38 110.6(5)
N3 C36 C39 108.4(5)
C38 C36 C39 110.7(5)
N3 C36 H36 109.0
C38 C36 H36 109.0
C39 C36 H36 109.0
N4 C37 C41 111.3(4)
N4 C37 C40 109.8(5)
C41 C37 C40 110.4(5)
N4 C37 H37 108.4
C41 C37 H37 108.4
C40 C37 H37 108.4
C36 C38 H38A 109.5
C36 C38 H38B 109.5
H38A C38 H38B 109.5
C36 C38 H38C 109.5
H38A C38 H38C 109.5
H38B C38 H38C 109.5
C36 C39 H39A 109.5
C36 C39 H39B 109.5
H39A C39 H39B 109.5
C36 C39 H39C 109.5
H39A C39 H39C 109.5
H39B C39 H39C 109.5
C37 C40 H40A 109.5
C37 C40 H40B 109.5
H40A C40 H40B 109.5
C37 C40 H40C 109.5
H40A C40 H40C 109.5
H40B C40 H40C 109.5
C37 C41 H41A 109.5
C37 C41 H41B 109.5
H41A C41 H41B 109.5
C37 C41 H41C 109.5
H41A C41 H41C 109.5
H41B C41 H41C 109.5
C47 C42 C43 119.5(6)
C47 C42 N5 123.0(5)
C43 C42 N5 117.5(5)
C44 C43 C42 118.8(7)
C44 C43 H43 120.6
C42 C43 H43 120.6
C45 C44 C43 121.2(7)
C45 C44 H44 119.4
C43 C44 H44 119.4
C46 C45 C44 119.0(6)
C46 C45 H45 120.5
C44 C45 H45 120.5
C47 C46 C45 120.8(7)
C47 C46 H46 119.6
C45 C46 H46 119.6
C46 C47 C42 120.7(6)
C46 C47 H47 119.7
C42 C47 H47 119.7
C53 C48 C49 119.0(5)
C53 C48 N5 120.6(5)
C49 C48 N5 120.3(5)
C50 C49 C48 120.1(6)
C50 C49 H49 119.9
C48 C49 H49 119.9
C51 C50 C49 120.6(6)
C51 C50 H50 119.7
C49 C50 H50 119.7
C52 C51 C50 119.1(6)
C52 C51 H51 120.5
C50 C51 H51 120.5
C51 C52 C53 121.2(6)
C51 C52 H52 119.4
C53 C52 H52 119.4
C48 C53 C52 120.0(6)
C48 C53 H53 120.0
C52 C53 H53 120.0

loop_
_geom_bond_atom_site_label_1
_geom_bond_atom_site_label_2
_geom_bond_distance
Y1 O1 2.124(3)
Y1 O2 2.132(3)
Y1 N3 2.328(4)
Y1 N4 2.416(4)
Y1 N2 2.557(5)
Y1 N1 2.558(4)
Y1 C35 2.775(5)
O1 C1 1.331(6)
O2 C7 1.338(6)
N1 C15 1.472(7)
N1 C14 1.488(6)
N1 C13 1.505(7)
N2 C18 1.478(7)
N2 C17 1.473(7)
N2 C16 1.487(7)
N3 C35 1.324(7)
N3 C36 1.460(7)
N4 C35 1.328(7)
N4 C37 1.457(7)
N5 C48 1.415(7)
N5 C42 1.427(7)
N5 C35 1.447(6)
C1 C2 1.412(7)
C1 C6 1.413(7)
C2 C3 1.390(7)
C2 C19 1.541(8)
C3 C4 1.390(8)
C3 H3 0.9400
C4 C5 1.385(7)
C4 C23 1.537(10)
C5 C6 1.391(7)
C5 H5 0.9400
C6 C13 1.506(7)
C7 C8 1.413(7)
C7 C12 1.416(7)
C8 C9 1.391(7)
C8 C27 1.530(7)
C9 C10 1.390(8)
C9 H9 0.9400
C10 C11 1.392(8)
C10 C31 1.542(8)
C11 C12 1.385(7)
C11 H11 0.9400
C12 C14 1.501(7)
C13 H13A 0.9800
C13 H13B 0.9800
C14 H14A 0.9800
C14 H14B 0.9800
C15 C16 1.510(8)
C15 H15A 0.9800
C15 H15B 0.9800
C16 H16A 0.9800
C16 H16B 0.9800
C17 H17A 0.9700
C17 H17B 0.9700
C17 H17C 0.9700
C18 H18A 0.9700
C18 H18B 0.9700
C18 H18C 0.9700
C19 C21 1.513(10)
C19 C20 1.534(8)
C19 C22 1.546(9)
C20 H20A 0.9700
C20 H20B 0.9700
C20 H20C 0.9700
C21 H21A 0.9700
C21 H21B 0.9700
C21 H21C 0.9700
C22 H22A 0.9700
C22 H22B 0.9700
C22 H22C 0.9700
C23 C25 1.390(14)
C23 C24 1.520(17)
C23 C26 1.564(18)
C24 H24A 0.9700
C24 H24B 0.9700
C24 H24C 0.9700
C25 H25A 0.9700
C25 H25B 0.9700
C25 H25C 0.9700
C26 H26A 0.9700
C26 H26B 0.9700
C26 H26C 0.9700
C27 C30 1.528(7)
C27 C28 1.536(8)
C27 C29 1.542(9)
C28 H28A 0.9700
C28 H28B 0.9700
C28 H28C 0.9700
C29 H29A 0.9700
C29 H29B 0.9700
C29 H29C 0.9700
C30 H30A 0.9700
C30 H30B 0.9700
C30 H30C 0.9700
C31 C34 1.507(10)
C31 C32 1.527(10)
C31 C33 1.526(10)
C32 H32A 0.9700
C32 H32B 0.9700
C32 H32C 0.9700
C33 H33A 0.9700
C33 H33B 0.9700
C33 H33C 0.9700
C34 H34A 0.9700
C34 H34B 0.9700
C34 H34C 0.9700
C36 C38 1.520(8)
C36 C39 1.530(8)
C36 H36 0.9900
C37 C41 1.522(8)
C37 C40 1.526(8)
C37 H37 0.9900
C38 H38A 0.9700
C38 H38B 0.9700
C38 H38C 0.9700
C39 H39A 0.9700
C39 H39B 0.9700
C39 H39C 0.9700
C40 H40A 0.9700
C40 H40B 0.9700
C40 H40C 0.9700
C41 H41A 0.9700
C41 H41B 0.9700
C41 H41C 0.9700
C42 C47 1.380(8)
C42 C43 1.399(8)
C43 C44 1.397(9)
C43 H43 0.9400
C44 C45 1.376(11)
C44 H44 0.9400
C45 C46 1.379(10)
C45 H45 0.9400
C46 C47 1.376(8)
C46 H46 0.9400
C47 H47 0.9400
C48 C53 1.384(8)
C48 C49 1.402(8)
C49 C50 1.388(8)
C49 H49 0.9400
C50 C51 1.381(9)
C50 H50 0.9400
C51 C52 1.378(9)
C51 H51 0.9400
C52 C53 1.390(8)
C52 H52 0.9400
C53 H53 0.9400

loop_
_geom_torsion_atom_site_label_1
_geom_torsion_atom_site_label_2
_geom_torsion_atom_site_label_3
_geom_torsion_atom_site_label_4
_geom_torsion
O2 Y1 O1 C1 -36.4(8)
N3 Y1 O1 C1 -142.0(6)
N4 Y1 O1 C1 161.4(6)
N2 Y1 O1 C1 56.4(6)
N1 Y1 O1 C1 -14.3(6)
C35 Y1 O1 C1 -169.7(6)
O1 Y1 O2 C7 43.5(7)
N3 Y1 O2 C7 148.9(6)
N4 Y1 O2 C7 -154.0(6)
N2 Y1 O2 C7 -50.0(6)
N1 Y1 O2 C7 21.5(6)
C35 Y1 O2 C7 177.1(6)
O1 Y1 N1 C15 91.7(3)
O2 Y1 N1 C15 -98.5(3)
N3 Y1 N1 C15 175.4(3)
N4 Y1 N1 C15 -19.6(19)
N2 Y1 N1 C15 -5.1(3)
C35 Y1 N1 C15 176.7(3)
O1 Y1 N1 C14 -144.5(4)
O2 Y1 N1 C14 25.3(3)
N3 Y1 N1 C14 -60.8(4)
N4 Y1 N1 C14 104.2(18)
N2 Y1 N1 C14 118.6(4)
C35 Y1 N1 C14 -59.6(5)
O1 Y1 N1 C13 -30.8(3)
O2 Y1 N1 C13 139.0(3)
N3 Y1 N1 C13 52.9(4)
N4 Y1 N1 C13 -142.1(17)
N2 Y1 N1 C13 -127.6(3)
C35 Y1 N1 C13 54.2(5)
O1 Y1 N2 C18 144.6(4)
O2 Y1 N2 C18 -62.8(4)
N3 Y1 N2 C18 38.4(7)
N4 Y1 N2 C18 38.6(4)
N1 Y1 N2 C18 -140.2(4)
C35 Y1 N2 C18 38.8(5)
O1 Y1 N2 C17 22.5(4)
O2 Y1 N2 C17 175.1(4)
N3 Y1 N2 C17 -83.7(6)
N4 Y1 N2 C17 -83.5(4)
N1 Y1 N2 C17 97.7(4)
C35 Y1 N2 C17 -83.3(4)
O1 Y1 N2 C16 -97.1(3)
O2 Y1 N2 C16 55.6(3)
N3 Y1 N2 C16 156.7(4)
N4 Y1 N2 C16 156.9(3)
N1 Y1 N2 C16 -21.9(3)
C35 Y1 N2 C16 157.1(3)
O1 Y1 N3 C35 -105.4(3)
O2 Y1 N3 C35 100.9(3)
N4 Y1 N3 C35 0.3(3)
N2 Y1 N3 C35 0.6(6)
N1 Y1 N3 C35 178.9(3)
O1 Y1 N3 C36 78.2(5)
O2 Y1 N3 C36 -75.4(5)
N4 Y1 N3 C36 -176.0(6)
N2 Y1 N3 C36 -175.8(5)
N1 Y1 N3 C36 2.6(6)
C35 Y1 N3 C36 -176.3(7)
O1 Y1 N4 C35 83.7(3)
O2 Y1 N4 C35 -88.1(3)
N3 Y1 N4 C35 -0.3(3)
N2 Y1 N4 C35 179.8(3)
N1 Y1 N4 C35 -166.1(16)
O1 Y1 N4 C37 -90.4(6)
O2 Y1 N4 C37 97.8(6)
N3 Y1 N4 C37 -174.4(7)
N2 Y1 N4 C37 5.7(6)
N1 Y1 N4 C37 20(2)
C35 Y1 N4 C37 -174.1(8)
Y1 O1 C1 C2 -152.8(5)
Y1 O1 C1 C6 28.7(9)
O1 C1 C2 C3 177.5(5)
C6 C1 C2 C3 -4.1(8)
O1 C1 C2 C19 -5.2(8)
C6 C1 C2 C19 173.2(5)
C1 C2 C3 C4 0.7(9)
C19 C2 C3 C4 -176.6(6)
C2 C3 C4 C5 2.4(9)
C2 C3 C4 C23 177.9(8)
C3 C4 C5 C6 -2.1(8)
C23 C4 C5 C6 -177.3(9)
C4 C5 C6 C1 -1.3(8)
C4 C5 C6 C13 173.5(5)
O1 C1 C6 C5 -177.1(5)
C2 C1 C6 C5 4.4(8)
O1 C1 C6 C13 8.1(7)
C2 C1 C6 C13 -170.4(5)
Y1 O2 C7 C8 146.6(4)
Y1 O2 C7 C12 -32.9(8)
O2 C7 C8 C9 -177.7(5)
C12 C7 C8 C9 1.8(8)
O2 C7 C8 C27 7.6(8)
C12 C7 C8 C27 -173.0(5)
C7 C8 C9 C10 0.7(8)
C27 C8 C9 C10 175.4(5)
C8 C9 C10 C11 -2.6(9)
C8 C9 C10 C31 177.6(5)
C9 C10 C11 C12 2.1(9)
C31 C10 C11 C12 -178.1(5)
C10 C11 C12 C7 0.2(9)
C10 C11 C12 C14 -172.3(6)
O2 C7 C12 C11 177.2(5)
C8 C7 C12 C11 -2.3(8)
O2 C7 C12 C14 -10.2(8)
C8 C7 C12 C14 170.4(5)
C5 C6 C13 N1 125.3(5)
C1 C6 C13 N1 -59.9(7)
C15 N1 C13 C6 -54.4(6)
C14 N1 C13 C6 -175.7(5)
Y1 N1 C13 C6 67.9(5)
C15 N1 C14 C12 57.4(6)
C13 N1 C14 C12 178.1(5)
Y1 N1 C14 C12 -65.5(6)
C11 C12 C14 N1 -124.2(6)
C7 C12 C14 N1 63.2(7)
C14 N1 C15 C16 -89.5(5)
C13 N1 C15 C16 153.7(4)
Y1 N1 C15 C16 32.4(5)
C18 N2 C16 C15 171.8(5)
C17 N2 C16 C15 -71.0(6)
Y1 N2 C16 C15 49.3(5)
N1 C15 C16 N2 -58.5(6)
C3 C2 C19 C21 117.3(6)
C1 C2 C19 C21 -59.9(7)
C3 C2 C19 C20 -2.5(9)
C1 C2 C19 C20 -179.7(6)
C3 C2 C19 C22 -120.6(7)
C1 C2 C19 C22 62.2(8)
C5 C4 C23 C25 -161.4(11)
C3 C4 C23 C25 23.5(17)
C5 C4 C23 C24 48.4(14)
C3 C4 C23 C24 -126.8(9)
C5 C4 C23 C26 -46.6(13)
C3 C4 C23 C26 138.3(8)
C9 C8 C27 C30 3.7(8)
C7 C8 C27 C30 178.2(5)
C9 C8 C27 C28 124.2(6)
C7 C8 C27 C28 -61.3(7)
C9 C8 C27 C29 -115.8(6)
C7 C8 C27 C29 58.8(6)
C9 C10 C31 C34 8.2(10)
C11 C10 C31 C34 -171.5(7)
C9 C10 C31 C32 -110.8(8)
C11 C10 C31 C32 69.5(9)
C9 C10 C31 C33 130.4(7)
C11 C10 C31 C33 -49.4(8)
C36 N3 C35 N4 176.6(5)
Y1 N3 C35 N4 -0.6(5)
C36 N3 C35 N5 -3.2(8)
Y1 N3 C35 N5 179.6(4)
C36 N3 C35 Y1 177.2(6)
C37 N4 C35 N3 176.9(4)
Y1 N4 C35 N3 0.5(5)
C37 N4 C35 N5 -3.3(7)
Y1 N4 C35 N5 -179.6(4)
C37 N4 C35 Y1 176.3(5)
C48 N5 C35 N3 99.9(6)
C42 N5 C35 N3 -68.5(7)
C48 N5 C35 N4 -80.0(6)
C42 N5 C35 N4 111.7(6)
C48 N5 C35 Y1 107(7)
C42 N5 C35 Y1 -61(8)
O1 Y1 C35 N3 77.8(3)
O2 Y1 C35 N3 -82.4(3)
N4 Y1 C35 N3 -179.4(5)
N2 Y1 C35 N3 -179.7(3)
N1 Y1 C35 N3 -2.0(5)
O1 Y1 C35 N4 -102.7(3)
O2 Y1 C35 N4 97.0(3)
N3 Y1 C35 N4 179.4(5)
N2 Y1 C35 N4 -0.3(4)
N1 Y1 C35 N4 177.4(3)
O1 Y1 C35 N5 70(7)
O2 Y1 C35 N5 -90(7)
N3 Y1 C35 N5 -8(7)
N4 Y1 C35 N5 173(100)
N2 Y1 C35 N5 173(100)
N1 Y1 C35 N5 -10(8)
C35 N3 C36 C38 105.5(6)
Y1 N3 C36 C38 -78.9(7)
C35 N3 C36 C39 -132.9(6)
Y1 N3 C36 C39 42.7(7)
C35 N4 C37 C41 111.8(6)
Y1 N4 C37 C41 -75.1(8)
C35 N4 C37 C40 -125.6(5)
Y1 N4 C37 C40 47.5(8)
C48 N5 C42 C47 -33.9(8)
C35 N5 C42 C47 133.8(6)
C48 N5 C42 C43 148.7(6)
C35 N5 C42 C43 -43.5(8)
C47 C42 C43 C44 0.4(10)
N5 C42 C43 C44 177.9(6)
C42 C43 C44 C45 -1.3(12)
C43 C44 C45 C46 2.3(13)
C44 C45 C46 C47 -2.4(12)
C45 C46 C47 C42 1.6(11)
C43 C42 C47 C46 -0.6(9)
N5 C42 C47 C46 -177.9(6)
C42 N5 C48 C53 151.7(6)
C35 N5 C48 C53 -15.9(8)
C42 N5 C48 C49 -30.6(8)
C35 N5 C48 C49 161.8(5)
C53 C48 C49 C50 -1.6(9)
N5 C48 C49 C50 -179.4(6)
C48 C49 C50 C51 1.9(10)
C49 C50 C51 C52 -1.0(11)
C50 C51 C52 C53 -0.2(11)
C49 C48 C53 C52 0.5(9)
N5 C48 C53 C52 178.3(6)
C51 C52 C53 C48 0.4(11)
